data_2201898
loop_
_publ_author_name
'P. G. Aravindan'
'M. Yogavel'
'D. Velmurugan'
'P. Murugan'
'S. Shanmuga Sundara Raj'
'H.-K. Fun'

_publ_section_title
;3,3,6,6-Tetramethyl-9-(4-pyridyl)-3,4,6,7,9,10-hexahydro-1,8(2<i>H</i>,5<i>H</i>)-acridinedione
 monohydrate
;
_journal_issue 5
_journal_name_full 'Acta Crystallographica Section E'
_journal_page_first o659
_journal_page_last o661
_journal_paper_doi 10.1107/S1600536803007864
_journal_volume 59
_journal_year 2003
_chemical_formula_iupac 'C22 H26 N2 O2, H2 O'
_chemical_formula_moiety 'C22 H26 N2 O2, H2 O'
_chemical_formula_sum 'C22 H28 N2 O3'
_chemical_formula_weight 368.46
_chemical_melting_point 512.0(10)
_chemical_name_systematic
;
3,3,6,6-Tetramethyl-9-(4-pyridyl)-3,4,6,7,9,10-hexahydro-
1,8(2H,5H)-acridinedione monohydrate
;
_space_group_IT_number 2
_symmetry_cell_setting triclinic
_symmetry_space_group_name_Hall '-P 1'
_symmetry_space_group_name_H-M 'P -1'
_atom_sites_solution_hydrogens geom
_atom_sites_solution_primary direct
_atom_sites_solution_secondary difmap
_audit_creation_method SHELXL-97
_cell_angle_alpha 74.8760(10)
_cell_angle_beta 81.7050(10)
_cell_angle_gamma 73.1370(10)
_cell_formula_units_Z 2
_cell_length_a 9.1333(5)
_cell_length_b 9.8999(5)
_cell_length_c 12.0435(7)
_cell_measurement_reflns_used 3984
_cell_measurement_temperature 293(2)
_cell_measurement_theta_max 28.28
_cell_measurement_theta_min 1.76
_cell_volume 1003.26(10)
_computing_cell_refinement 'SAINT (Siemens, 1996)'
_computing_data_collection 'SMART (Siemens, 1996)'
_computing_data_reduction SAINT
_computing_molecular_graphics
;
ZORTEP (Zsolnai, 1997) and PLATON (Spek, 1990)
;
_computing_publication_material 'SHELXL97 and PARST (Nardelli, 1995)'
_computing_structure_refinement 'SHELXL97 (Sheldrick, 1997)'
_computing_structure_solution 'SHELXS97 (Sheldrick, 1997)'
_diffrn_ambient_temperature 293(2)
_diffrn_measured_fraction_theta_full 0.967
_diffrn_measured_fraction_theta_max 0.967
_diffrn_measurement_device_type 'Siemens SMART CCD area-detector'
_diffrn_measurement_method \w
_diffrn_radiation_monochromator graphite
_diffrn_radiation_source 'fine-focus sealed tube'
_diffrn_radiation_type MoK\a
_diffrn_radiation_wavelength 0.71073
_diffrn_reflns_av_R_equivalents 0.0215
_diffrn_reflns_av_sigmaI/netI 0.0457
_diffrn_reflns_limit_h_max 12
_diffrn_reflns_limit_h_min -12
_diffrn_reflns_limit_k_max 12
_diffrn_reflns_limit_k_min -13
_diffrn_reflns_limit_l_max 16
_diffrn_reflns_limit_l_min -13
_diffrn_reflns_number 7019
_diffrn_reflns_theta_full 28.28
_diffrn_reflns_theta_max 28.28
_diffrn_reflns_theta_min 1.76
_diffrn_standards_number 0
_exptl_absorpt_coefficient_mu 0.081
_exptl_absorpt_correction_type none
_exptl_crystal_colour yellow
_exptl_crystal_density_diffrn 1.220
_exptl_crystal_density_meas ?
_exptl_crystal_density_method 'not measured'
_exptl_crystal_description plate
_exptl_crystal_F_000 396
_exptl_crystal_size_max 0.48
_exptl_crystal_size_mid 0.26
_exptl_crystal_size_min 0.12
_refine_diff_density_max 0.227
_refine_diff_density_min -0.188
_refine_ls_extinction_method none
_refine_ls_goodness_of_fit_ref 1.034
_refine_ls_hydrogen_treatment mixed
_refine_ls_matrix_type full
_refine_ls_number_parameters 260
_refine_ls_number_reflns 4804
_refine_ls_number_restraints 0
_refine_ls_restrained_S_all 1.034
_refine_ls_R_factor_all 0.0747
_refine_ls_R_factor_gt 0.0510
_refine_ls_shift/su_max 0.001
_refine_ls_shift/su_mean 0.000
_refine_ls_structure_factor_coef Fsqd
_refine_ls_weighting_details 'calc w = 1/[\s^2^(Fo^2^)+(0.0728P)^2^+0.1035P] where P = (Fo^2^+2Fc^2^)/3'
_refine_ls_weighting_scheme calc
_refine_ls_wR_factor_gt 0.1305
_refine_ls_wR_factor_ref 0.1455
_reflns_number_gt 3516
_reflns_number_total 4804
_reflns_threshold_expression I>2\s(I)
_cod_data_source_file ci6216.cif
_cod_data_source_block I
_cod_depositor_comments
;
The following automatic conversions were performed:

'_chemical_melting_point' value '511-513 K' was changed to
'512.0(10)' - the average value was taken and precision was
estimated.

Automatic conversion script
Id: cif_fix_values 1646 2011-03-28 12:23:43Z adriana 

The following automatic conversions were performed:

'_chemical_melting_point' value '511-513 K' was changed to
'512.0(10)' - the average value was taken and precision was
estimated.

Automatic conversion script
Id: cif_fix_values 1715 2011-07-08 13:25:40Z adriana 

The following automatic conversions were performed:

'_exptl_crystal_density_meas' value 'none' was changed to '?' - the
value is perceived as not measured.

Automatic conversion script
Id: cif_fix_values 3008 2015-01-20 13:52:24Z robertas 
;
_cod_original_cell_volume 1003.26(9)
_cod_database_code 2201898
_cod_database_fobs_code 2201898

loop_
_symmetry_equiv_pos_as_xyz
'x, y, z'
'-x, -y, -z'

loop_
_atom_site_label
_atom_site_fract_x
_atom_site_fract_y
_atom_site_fract_z
_atom_site_U_iso_or_equiv
_atom_site_adp_type
_atom_site_calc_flag
_atom_site_refinement_flags
_atom_site_occupancy
_atom_site_disorder_assembly
_atom_site_disorder_group
_atom_site_type_symbol
O1 0.47052(12) 0.51292(13) 0.70731(12) 0.0527(3) Uani d . 1 . . O
O2 0.20524(14) 0.20835(14) 1.04544(11) 0.0602(4) Uani d . 1 . . O
C1 0.34329(16) 0.56762(16) 0.66816(14) 0.0379(3) Uani d . 1 . . C
C1A 0.21214(15) 0.51385(14) 0.72094(13) 0.0309(3) Uani d . 1 . . C
C2 0.32160(18) 0.69636(19) 0.56611(17) 0.0490(4) Uani d . 1 . . C
H2A 0.4114 0.6812 0.5123 0.059 Uiso calc R 1 . . H
H2B 0.3169 0.7819 0.5929 0.059 Uiso calc R 1 . . H
C3 0.17951(17) 0.72720(16) 0.50090(14) 0.0390(4) Uani d . 1 . . C
C4 0.04294(16) 0.72514(15) 0.59025(13) 0.0364(3) Uani d . 1 . . C
H4A 0.0211 0.8094 0.6228 0.044 Uiso calc R 1 . . H
H4B -0.0465 0.7319 0.5523 0.044 Uiso calc R 1 . . H
C4A 0.07039(15) 0.59057(14) 0.68612(12) 0.0298(3) Uani d . 1 . . C
C5 -0.20506(16) 0.43439(16) 0.90189(14) 0.0374(3) Uani d . 1 . . C
H5A -0.2762 0.4506 0.8443 0.045 Uiso calc R 1 . . H
H5B -0.2446 0.5094 0.9449 0.045 Uiso calc R 1 . . H
C5A -0.05243(15) 0.44741(14) 0.84233(12) 0.0304(3) Uani d . 1 . . C
C6 -0.19773(17) 0.28628(16) 0.98449(14) 0.0392(3) Uani d . 1 . . C
C7 -0.0664(2) 0.25336(18) 1.06172(14) 0.0441(4) Uani d . 1 . . C
H7A -0.0971 0.3171 1.1148 0.053 Uiso calc R 1 . . H
H7B -0.0513 0.1545 1.1073 0.053 Uiso calc R 1 . . H
C8 0.08506(18) 0.27034(16) 0.99898(14) 0.0388(3) Uani d . 1 . . C
C8A 0.08385(15) 0.36649(14) 0.88446(13) 0.0320(3) Uani d . 1 . . C
C9 0.23673(15) 0.37883(15) 0.81859(13) 0.0327(3) Uani d . 1 . . C
H9 0.3017 0.3897 0.8720 0.039 Uiso calc R 1 . . H
N10 -0.05847(13) 0.55281(13) 0.74124(11) 0.0326(3) Uani d . 1 . . N
C11 0.1966(2) 0.6129(2) 0.43276(18) 0.0621(5) Uani d . 1 . . C
H11A 0.2146 0.5186 0.4843 0.093 Uiso calc R 1 . . H
H11B 0.2815 0.6157 0.3759 0.093 Uiso calc R 1 . . H
H11C 0.1043 0.6324 0.3952 0.093 Uiso calc R 1 . . H
C12 0.1547(2) 0.8765(2) 0.41738(18) 0.0586(5) Uani d . 1 . . C
H12A 0.0600 0.8994 0.3821 0.088 Uiso calc R 1 . . H
H12B 0.2381 0.8752 0.3588 0.088 Uiso calc R 1 . . H
H12C 0.1504 0.9484 0.4589 0.088 Uiso calc R 1 . . H
C13 -0.1693(2) 0.16885(19) 0.91682(18) 0.0559(5) Uani d . 1 . . C
H13A -0.2482 0.1946 0.8645 0.084 Uiso calc R 1 . . H
H13B -0.1706 0.0777 0.9695 0.084 Uiso calc R 1 . . H
H13C -0.0712 0.1605 0.8740 0.084 Uiso calc R 1 . . H
C14 -0.3504(2) 0.2939(2) 1.05768(18) 0.0583(5) Uani d . 1 . . C
H14A -0.4319 0.3152 1.0084 0.088 Uiso calc R 1 . . H
H14B -0.3693 0.3688 1.0990 0.088 Uiso calc R 1 . . H
H14C -0.3457 0.2024 1.1115 0.088 Uiso calc R 1 . . H
C15 0.31978(15) 0.24181(15) 0.77534(14) 0.0347(3) Uani d . 1 . . C
C16 0.43920(17) 0.13710(16) 0.83273(15) 0.0425(4) Uani d . 1 . . C
H16 0.4697 0.1488 0.8993 0.051 Uiso calc R 1 . . H
C17 0.51243(18) 0.01553(17) 0.79067(17) 0.0488(4) Uani d . 1 . . C
H17 0.5918 -0.0531 0.8309 0.059 Uiso calc R 1 . . H
N18 0.47621(16) -0.00946(14) 0.69589(14) 0.0503(4) Uani d . 1 . . N
C19 0.3623(2) 0.09124(19) 0.64123(18) 0.0572(5) Uani d . 1 . . C
H19 0.3347 0.0771 0.5746 0.069 Uiso calc R 1 . . H
C20 0.2820(2) 0.21608(17) 0.67755(16) 0.0507(4) Uani d . 1 . . C
H20 0.2027 0.2824 0.6359 0.061 Uiso calc R 1 . . H
O1W 0.34140(13) 0.28404(15) 0.34464(12) 0.0491(3) Uani d . 1 . . O
H10 -0.155(2) 0.608(2) 0.7179(17) 0.056(5) Uiso d . 1 . . H
H1W 0.399(3) 0.196(3) 0.333(2) 0.081(7) Uiso d . 1 . . H
H2W 0.400(3) 0.340(3) 0.327(2) 0.100(9) Uiso d . 1 . . H

loop_
_atom_site_aniso_label
_atom_site_aniso_U_11
_atom_site_aniso_U_22
_atom_site_aniso_U_33
_atom_site_aniso_U_12
_atom_site_aniso_U_13
_atom_site_aniso_U_23
O1 0.0263(5) 0.0522(7) 0.0753(9) -0.0096(5) -0.0054(5) -0.0076(6)
O2 0.0512(7) 0.0650(8) 0.0520(8) -0.0072(6) -0.0194(6) 0.0070(6)
C1 0.0266(7) 0.0355(7) 0.0517(9) -0.0075(6) 0.0001(6) -0.0130(7)
C1A 0.0257(6) 0.0284(6) 0.0386(8) -0.0061(5) -0.0015(5) -0.0094(6)
C2 0.0357(8) 0.0484(9) 0.0602(11) -0.0181(7) 0.0013(7) -0.0025(8)
C3 0.0342(7) 0.0368(8) 0.0406(8) -0.0076(6) 0.0041(6) -0.0055(7)
C4 0.0301(7) 0.0300(7) 0.0421(8) -0.0031(5) 0.0003(6) -0.0034(6)
C4A 0.0267(6) 0.0272(6) 0.0350(7) -0.0059(5) 0.0005(5) -0.0093(6)
C5 0.0292(7) 0.0370(7) 0.0433(8) -0.0095(6) 0.0015(6) -0.0060(6)
C5A 0.0295(7) 0.0286(6) 0.0334(7) -0.0085(5) -0.0009(5) -0.0075(6)
C6 0.0401(8) 0.0362(7) 0.0427(9) -0.0163(6) 0.0030(7) -0.0080(6)
C7 0.0544(10) 0.0406(8) 0.0352(8) -0.0149(7) -0.0022(7) -0.0030(7)
C8 0.0431(8) 0.0335(7) 0.0393(8) -0.0083(6) -0.0082(7) -0.0066(6)
C8A 0.0308(7) 0.0285(6) 0.0361(8) -0.0065(5) -0.0044(6) -0.0070(6)
C9 0.0255(6) 0.0303(7) 0.0418(8) -0.0046(5) -0.0082(6) -0.0076(6)
N10 0.0220(5) 0.0320(6) 0.0387(7) -0.0046(5) -0.0037(5) -0.0014(5)
C11 0.0698(13) 0.0619(12) 0.0511(11) -0.0078(9) 0.0074(9) -0.0244(9)
C12 0.0548(11) 0.0518(10) 0.0552(11) -0.0156(8) 0.0073(9) 0.0074(9)
C13 0.0620(11) 0.0489(10) 0.0668(12) -0.0246(9) 0.0000(9) -0.0220(9)
C14 0.0544(11) 0.0621(11) 0.0574(11) -0.0285(9) 0.0114(9) -0.0056(9)
C15 0.0264(6) 0.0276(6) 0.0473(9) -0.0053(5) -0.0044(6) -0.0054(6)
C16 0.0334(8) 0.0382(8) 0.0503(10) -0.0023(6) -0.0112(7) -0.0044(7)
C17 0.0343(8) 0.0342(8) 0.0655(12) 0.0019(6) -0.0064(8) -0.0009(8)
N18 0.0478(8) 0.0318(7) 0.0631(10) -0.0023(6) 0.0011(7) -0.0085(6)
C19 0.0685(12) 0.0409(9) 0.0614(12) -0.0033(8) -0.0161(10) -0.0169(8)
C20 0.0508(9) 0.0362(8) 0.0621(11) 0.0047(7) -0.0250(8) -0.0130(8)
O1W 0.0297(6) 0.0420(7) 0.0734(9) -0.0025(5) -0.0089(5) -0.0147(6)

loop_
_atom_type_symbol
_atom_type_description
_atom_type_scat_dispersion_real
_atom_type_scat_dispersion_imag
_atom_type_scat_source
C C 0.0033 0.0016 'International Tables Vol C Tables 4.2.6.8 and 6.1.1.4'
H H 0.0000 0.0000 'International Tables Vol C Tables 4.2.6.8 and 6.1.1.4'
N N 0.0061 0.0033 'International Tables Vol C Tables 4.2.6.8 and 6.1.1.4'
O O 0.0106 0.0060 'International Tables Vol C Tables 4.2.6.8 and 6.1.1.4'

loop_
_geom_angle_atom_site_label_1
_geom_angle_atom_site_label_2
_geom_angle_atom_site_label_3
_geom_angle
_geom_angle_publ_flag
O1 C1 C1A 121.16(14) ?
O1 C1 C2 119.84(13) ?
C1A C1 C2 118.96(12) ?
C4A C1A C1 118.98(13) ?
C4A C1A C9 122.27(12) ?
C1 C1A C9 118.63(12) ?
C1 C2 C3 115.90(12) ?
C1 C2 H2A 108.3 ?
C3 C2 H2A 108.3 ?
C1 C2 H2B 108.3 ?
C3 C2 H2B 108.3 ?
H2A C2 H2B 107.4 ?
C4 C3 C12 109.95(12) ?
C4 C3 C11 109.78(14) ?
C12 C3 C11 108.91(15) ?
C4 C3 C2 107.33(14) ?
C12 C3 C2 109.75(14) ?
C11 C3 C2 111.12(14) ?
C4A C4 C3 112.79(11) ?
C4A C4 H4A 109.0 ?
C3 C4 H4A 109.0 ?
C4A C4 H4B 109.0 ?
C3 C4 H4B 109.0 ?
H4A C4 H4B 107.8 ?
C1A C4A N10 121.20(12) ?
C1A C4A C4 123.29(12) ?
N10 C4A C4 115.44(11) ?
C5A C5 C6 113.07(12) ?
C5A C5 H5A 109.0 ?
C6 C5 H5A 109.0 ?
C5A C5 H5B 109.0 ?
C6 C5 H5B 109.0 ?
H5A C5 H5B 107.8 ?
C8A C5A N10 121.02(12) ?
C8A C5A C5 123.82(13) ?
N10 C5A C5 115.12(12) ?
C13 C6 C5 110.43(14) ?
C13 C6 C7 110.36(14) ?
C5 C6 C7 107.55(12) ?
C13 C6 C14 109.40(14) ?
C5 C6 C14 108.86(13) ?
C7 C6 C14 110.21(14) ?
C8 C7 C6 115.32(13) ?
C8 C7 H7A 108.4 ?
C6 C7 H7A 108.4 ?
C8 C7 H7B 108.4 ?
C6 C7 H7B 108.4 ?
H7A C7 H7B 107.5 ?
O2 C8 C8A 121.12(14) ?
O2 C8 C7 120.43(14) ?
C8A C8 C7 118.40(13) ?
C5A C8A C8 119.21(13) ?
C5A C8A C9 122.11(13) ?
C8 C8A C9 118.60(12) ?
C1A C9 C8A 110.00(11) ?
C1A C9 C15 111.88(12) ?
C8A C9 C15 111.53(11) ?
C1A C9 H9 107.7 ?
C8A C9 H9 107.7 ?
C15 C9 H9 107.7 ?
C4A N10 C5A 121.49(12) y
C4A N10 H10 120.4(12) ?
C5A N10 H10 117.4(12) ?
C3 C11 H11A 109.5 ?
C3 C11 H11B 109.5 ?
H11A C11 H11B 109.5 ?
C3 C11 H11C 109.5 ?
H11A C11 H11C 109.5 ?
H11B C11 H11C 109.5 ?
C3 C12 H12A 109.5 ?
C3 C12 H12B 109.5 ?
H12A C12 H12B 109.5 ?
C3 C12 H12C 109.5 ?
H12A C12 H12C 109.5 ?
H12B C12 H12C 109.5 ?
C6 C13 H13A 109.5 ?
C6 C13 H13B 109.5 ?
H13A C13 H13B 109.5 ?
C6 C13 H13C 109.5 ?
H13A C13 H13C 109.5 ?
H13B C13 H13C 109.5 ?
C6 C14 H14A 109.5 ?
C6 C14 H14B 109.5 ?
H14A C14 H14B 109.5 ?
C6 C14 H14C 109.5 ?
H14A C14 H14C 109.5 ?
H14B C14 H14C 109.5 ?
C20 C15 C16 116.39(14) ?
C20 C15 C9 122.27(13) ?
C16 C15 C9 121.33(14) ?
C17 C16 C15 119.76(16) ?
C17 C16 H16 120.1 ?
C15 C16 H16 120.1 ?
N18 C17 C16 123.93(15) ?
N18 C17 H17 118.0 ?
C16 C17 H17 118.0 ?
C19 N18 C17 116.01(15) y
N18 C19 C20 123.93(18) ?
N18 C19 H19 118.0 ?
C20 C19 H19 118.0 ?
C15 C20 C19 119.97(15) ?
C15 C20 H20 120.0 ?
C19 C20 H20 120.0 ?
H1W O1W H2W 107(2) ?

loop_
_geom_bond_atom_site_label_1
_geom_bond_atom_site_label_2
_geom_bond_site_symmetry_2
_geom_bond_distance
_geom_bond_publ_flag
O1 C1 . 1.2352(18) y
O2 C8 . 1.2255(19) y
C1 C1A . 1.4477(19) ?
C1 C2 . 1.510(2) ?
C1A C4A . 1.3597(18) ?
C1A C9 . 1.5172(19) ?
C2 C3 . 1.527(2) ?
C2 H2A . 0.97 ?
C2 H2B . 0.97 ?
C3 C4 . 1.526(2) ?
C3 C12 . 1.531(2) ?
C3 C11 . 1.524(3) ?
C4 C4A . 1.5026(19) ?
C4 H4A . 0.97 ?
C4 H4B . 0.97 ?
C4A N10 . 1.3660(17) y
C5 C5A . 1.4973(19) ?
C5 C6 . 1.531(2) ?
C5 H5A . 0.97 ?
C5 H5B . 0.97 ?
C5A C8A . 1.3565(19) ?
C5A N10 . 1.3774(18) y
C6 C13 . 1.530(2) ?
C6 C7 . 1.532(2) ?
C6 C14 . 1.532(2) ?
C7 C8 . 1.510(2) ?
C7 H7A . 0.97 ?
C7 H7B . 0.97 ?
C8 C8A . 1.457(2) ?
C8A C9 . 1.524(2) ?
C9 C15 . 1.531(2) y
C9 H9 . 0.98 ?
N10 H10 . 0.93(2) ?
C11 H11A . 0.96 ?
C11 H11B . 0.96 ?
C11 H11C . 0.96 ?
C12 H12A . 0.96 ?
C12 H12B . 0.96 ?
C12 H12C . 0.96 ?
C13 H13A . 0.96 ?
C13 H13B . 0.96 ?
C13 H13C . 0.96 ?
C14 H14A . 0.96 ?
C14 H14B . 0.96 ?
C14 H14C . 0.96 ?
C15 C20 . 1.377(2) ?
C15 C16 . 1.389(2) ?
C16 C17 . 1.380(2) ?
C16 H16 . 0.93 ?
C17 N18 . 1.333(2) y
C17 H17 . 0.93 ?
N18 C19 . 1.328(2) y
C19 C20 . 1.386(2) ?
C19 H19 . 0.93 ?
C20 H20 . 0.93 ?
O1W H1W . 0.91(3) ?
O1W H2W . 0.85(3) ?

loop_
_geom_hbond_atom_site_label_D
_geom_hbond_atom_site_label_H
_geom_hbond_atom_site_label_A
_geom_hbond_site_symmetry_A
_geom_hbond_distance_DH
_geom_hbond_distance_HA
_geom_hbond_distance_DA
_geom_hbond_angle_DHA
N10 H10 O1W 2_566 0.93(2) 1.87(2) 2.799(2) 174(2)
O1W H1W N18 2_656 0.91(3) 1.96(3) 2.869(2) 179(2)
O1W H2W O1 2_666 0.85(3) 2.06(3) 2.902(2) 175(2)
C11 H11B O1 2_666 0.96 2.47 3.326(2) 149
C17 H17 O2 2_657 0.93 2.44 3.366(2) 172

loop_
_geom_torsion_atom_site_label_1
_geom_torsion_atom_site_label_2
_geom_torsion_atom_site_label_3
_geom_torsion_atom_site_label_4
_geom_torsion
_geom_torsion_publ_flag
O1 C1 C1A C4A 170.15(15) ?
C2 C1 C1A C4A -7.6(2) ?
O1 C1 C1A C9 -6.0(2) ?
C2 C1 C1A C9 176.23(14) ?
O1 C1 C2 C3 161.76(15) ?
C1A C1 C2 C3 -20.4(2) ?
C1 C2 C3 C4 48.70(18) ?
C1 C2 C3 C12 168.15(14) ?
C1 C2 C3 C11 -71.33(19) ?
C12 C3 C4 C4A -170.75(14) ?
C11 C3 C4 C4A 69.46(17) ?
C2 C3 C4 C4A -51.42(17) ?
C1 C1A C4A N10 -173.15(13) ?
C9 C1A C4A N10 2.9(2) ?
C1 C1A C4A C4 3.6(2) ?
C9 C1A C4A C4 179.56(13) ?
C3 C4 C4A C1A 28.0(2) ?
C3 C4 C4A N10 -155.10(13) ?
C6 C5 C5A C8A -23.8(2) ?
C6 C5 C5A N10 158.36(13) ?
C5A C5 C6 C13 -70.80(17) ?
C5A C5 C6 C7 49.67(17) ?
C5A C5 C6 C14 169.07(14) ?
C13 C6 C7 C8 69.92(17) ?
C5 C6 C7 C8 -50.60(17) ?
C14 C6 C7 C8 -169.14(14) ?
C6 C7 C8 O2 -158.42(15) ?
C6 C7 C8 C8A 24.1(2) ?
N10 C5A C8A C8 171.69(13) ?
C5 C5A C8A C8 -6.0(2) ?
N10 C5A C8A C9 -4.9(2) ?
C5 C5A C8A C9 177.42(13) ?
O2 C8 C8A C5A -171.49(15) ?
C7 C8 C8A C5A 6.0(2) ?
O2 C8 C8A C9 5.2(2) ?
C7 C8 C8A C9 -177.32(13) ?
C4A C1A C9 C8A -12.75(19) ?
C1 C1A C9 C8A 163.26(13) ?
C4A C1A C9 C15 111.79(15) ?
C1 C1A C9 C15 -72.19(16) ?
C5A C8A C9 C1A 13.75(19) ?
C8 C8A C9 C1A -162.85(12) ?
C5A C8A C9 C15 -111.00(15) ?
C8 C8A C9 C15 72.41(17) ?
C1A C4A N10 C5A 8.1(2) ?
C4 C4A N10 C5A -168.87(12) ?
C8A C5A N10 C4A -7.0(2) ?
C5 C5A N10 C4A 170.85(13) ?
C1A C9 C15 C20 -43.72(19) y
C8A C9 C15 C20 79.97(18) ?
C1A C9 C15 C16 135.57(14) y
C8A C9 C15 C16 -100.75(16) y
C20 C15 C16 C17 -0.1(2) ?
C9 C15 C16 C17 -179.40(14) ?
C15 C16 C17 N18 0.2(3) ?
C16 C17 N18 C19 0.0(3) ?
C17 N18 C19 C20 -0.3(3) ?
C16 C15 C20 C19 -0.2(3) ?
C9 C15 C20 C19 179.10(16) ?
N18 C19 C20 C15 0.4(3) ?

loop_
_cod_related_entry_id
_cod_related_entry_database
_cod_related_entry_code
1 ChemSpider 21131809
